data_7129943
loop_
_publ_author_name
'Mannava, M. K. Chaitanya'
'Bommaka, Manish K.'
'Dandela, Rambabu'
'Solomon, K. Anand'
'Nangia, Ashwini K.'

_publ_section_title
;
 Fluorobenzoic acid coformers to improve the solubility and permeability
 of the BCS class IV drug naftopidil
;
_journal_name_full 'Chemical Communications'
_journal_paper_doi 10.1039/D1CC07187D
_journal_year 2022
_chemical_formula_moiety 'C24 H29 N2 O3, C7 H2 F3 O2'
_chemical_formula_sum 'C31 H31 F3 N2 O5'
_chemical_formula_weight 568.58
_space_group_crystal_system monoclinic
_space_group_IT_number 14
_space_group_name_Hall '-P 2ybc'
_space_group_name_H-M_alt 'P 1 21/c 1'
_atom_sites_solution_hydrogens mixed
_audit_creation_date 2018-04-24
_audit_creation_method
;
Olex2 1.2-beta
(compiled 2017.03.28 svn.r3405 for OlexSys, GUI svn.r5337)
;
_audit_update_record
;
2021-12-22 deposited with the CCDC.	2022-03-25 downloaded from the CCDC.
;
_cell_angle_alpha 90
_cell_angle_beta 116.275(3)
_cell_angle_gamma 90
_cell_formula_units_Z 4
_cell_length_a 10.6351(9)
_cell_length_b 24.357(2)
_cell_length_c 11.6532(9)
_cell_measurement_reflns_used 9914
_cell_measurement_temperature 293(2)
_cell_measurement_theta_max 34.33
_cell_measurement_theta_min 2.32
_cell_volume 2706.7(4)
_computing_cell_refinement 'SAINT v8.37A (Bruker, 2015)'
_computing_data_reduction 'SAINT v8.37A (Bruker, 2015)'
_computing_molecular_graphics 'Olex2 (Dolomanov et al., 2009)'
_computing_publication_material 'Olex2 (Dolomanov et al., 2009)'
_computing_structure_refinement 'ShelXL (Sheldrick, 2015)'
_diffrn_ambient_temperature 293(2)
_diffrn_measured_fraction_theta_full 0.998
_diffrn_measured_fraction_theta_max 0.997
_diffrn_measurement_device_type 'Bruker APEX-II CCD'
_diffrn_measurement_method '\f and \w scans'
_diffrn_radiation_type MoK\a
_diffrn_radiation_wavelength 0.71073
_diffrn_reflns_av_R_equivalents 0.0782
_diffrn_reflns_av_unetI/netI 0.0593
_diffrn_reflns_Laue_measured_fraction_full 0.998
_diffrn_reflns_Laue_measured_fraction_max 0.997
_diffrn_reflns_limit_h_max 17
_diffrn_reflns_limit_h_min -17
_diffrn_reflns_limit_k_max 40
_diffrn_reflns_limit_k_min -40
_diffrn_reflns_limit_l_max 19
_diffrn_reflns_limit_l_min -19
_diffrn_reflns_number 89112
_diffrn_reflns_point_group_measured_fraction_full 0.998
_diffrn_reflns_point_group_measured_fraction_max 0.997
_diffrn_reflns_theta_full 25.242
_diffrn_reflns_theta_max 36.330
_diffrn_reflns_theta_min 2.294
_diffrn_standards_number 0
_exptl_absorpt_coefficient_mu 0.108
_exptl_absorpt_correction_T_max 0.7471
_exptl_absorpt_correction_T_min 0.6963
_exptl_absorpt_correction_type multi-scan
_exptl_absorpt_process_details
'SADABS-2016/2 (Bruker,2016/2) was used for absorption correction. wR2(int) was 0.0891 before and 0.0556 after correction. The Ratio of minimum to maximum transmission is 0.9320. The \l/2 correction factor is Not present.'
_exptl_crystal_colour colourless
_exptl_crystal_colour_primary colourless
_exptl_crystal_density_diffrn 1.395
_exptl_crystal_description block
_exptl_crystal_F_000 1192
_exptl_crystal_size_max 0.19
_exptl_crystal_size_mid 0.15
_exptl_crystal_size_min 0.15
_refine_diff_density_max 0.613
_refine_diff_density_min -0.357
_refine_diff_density_rms 0.071
_refine_ls_extinction_method none
_refine_ls_goodness_of_fit_ref 1.041
_refine_ls_hydrogen_treatment mixed
_refine_ls_matrix_type full
_refine_ls_number_parameters 375
_refine_ls_number_reflns 13098
_refine_ls_number_restraints 1
_refine_ls_restrained_S_all 1.042
_refine_ls_R_factor_all 0.1077
_refine_ls_R_factor_gt 0.0583
_refine_ls_shift/su_max 0.000
_refine_ls_shift/su_mean 0.000
_refine_ls_structure_factor_coef Fsqd
_refine_ls_weighting_details 'w=1/[\s^2^(Fo^2^)+(0.0526P)^2^+1.5949P] where P=(Fo^2^+2Fc^2^)/3'
_refine_ls_weighting_scheme calc
_refine_ls_wR_factor_gt 0.1272
_refine_ls_wR_factor_ref 0.1547
_reflns_Friedel_coverage 0.000
_reflns_number_gt 8487
_reflns_number_total 13098
_reflns_threshold_expression 'I > 2\s(I)'
_cod_data_source_file d1cc07187d2.cif
_cod_data_source_block platon_pl_CCDC1
_cod_database_code 7129943
_shelx_shelxl_version_number 2016/6
_shelx_space_group_comment
;
The symmetry employed for this shelxl refinement is uniquely defined
by the following loop, which should always be used as a source of
symmetry information in preference to the above space-group names.
They are only intended as comments.
;
_olex2_refinement_description
;
1. Fixed Uiso
 At 1.2 times of:
  All C(H) groups, All C(H,H) groups, All N(H) groups
 At 1.5 times of:
  All C(H,H,H) groups
2. Restrained distances
 O3-H3
 0.82 with sigma of 0.02
3.a Riding coordinates:
 N1(H1)
3.b Ternary CH refined with riding coordinates:
 C7(H7)
3.c Secondary CH2 refined with riding coordinates:
 C6(H6A,H6B), C8(H8A,H8B), C9(H9A,H9B), C10(H10A,H10B), C16(H16A,H16B),
 C17(H17A,H17B)
3.d Aromatic/amide H refined with riding coordinates:
 C1(H1A), C2(H2), C14(H14), C15(H15), C18(H18), C19(H19), C20(H20), C21(H21),
 C22(H22), C23(H23), C24(H24), C51(H51), C52(H52)
3.e Idealised Me refined as rotating group:
 C13(H13A,H13B,H13C)
;
_olex2_submission_special_instructions 'No special instructions were received'

loop_
_space_group_symop_operation_xyz
'x, y, z'
'-x, y+1/2, -z+1/2'
'-x, -y, -z'
'x, -y-1/2, z-1/2'

loop_
_atom_site_label
_atom_site_type_symbol
_atom_site_fract_x
_atom_site_fract_y
_atom_site_fract_z
_atom_site_U_iso_or_equiv
_atom_site_adp_type
_atom_site_occupancy
_atom_site_site_symmetry_order
_atom_site_calc_flag
_atom_site_refinement_flags_posn
_atom_site_refinement_flags_adp
_atom_site_refinement_flags_occupancy
_atom_site_disorder_assembly
_atom_site_disorder_group
O1 O 0.90131(10) 0.10710(4) 0.57354(9) 0.02055(19) Uani 1 1 d . . . . .
O2 O 0.13632(10) -0.00983(4) -0.07542(9) 0.01851(18) Uani 1 1 d . . . . .
O3 O 0.83651(11) -0.00492(4) 0.53250(9) 0.02080(19) Uani 1 1 d D . . . .
N1 N 0.62975(11) -0.03145(4) 0.25930(9) 0.01434(18) Uani 1 1 d . . . . .
H1 H 0.646391 -0.058379 0.328901 0.017 Uiso 1 1 d R . . . .
N2 N 0.37714(10) -0.06704(4) 0.03837(9) 0.01412(18) Uani 1 1 d . . . . .
C1 C 1.02490(16) 0.22029(6) 0.96152(13) 0.0223(3) Uani 1 1 d . . . . .
H1A H 1.027101 0.237924 1.033170 0.027 Uiso 1 1 calc R . . . .
C2 C 1.12990(15) 0.22922(6) 0.92589(13) 0.0203(2) Uani 1 1 d . . . . .
H2 H 1.202453 0.253200 0.973385 0.024 Uiso 1 1 calc R . . . .
C3 C 1.12966(13) 0.20243(5) 0.81763(12) 0.0164(2) Uani 1 1 d . . . . .
C4 C 1.01619(13) 0.16715(5) 0.74480(12) 0.0153(2) Uani 1 1 d . . . . .
C5 C 1.01561(13) 0.13991(5) 0.63606(11) 0.0158(2) Uani 1 1 d . . . . .
C6 C 0.88640(14) 0.07976(5) 0.46023(12) 0.0176(2) Uani 1 1 d . . . . .
H6A H 0.975193 0.064085 0.472088 0.021 Uiso 1 1 calc R . . . .
H6B H 0.854721 0.105189 0.388854 0.021 Uiso 1 1 calc R . . . .
C7 C 0.77846(13) 0.03488(5) 0.43540(11) 0.0158(2) Uani 1 1 d . . . . .
H7 H 0.692837 0.050263 0.434400 0.019 Uiso 1 1 calc R . . . .
C8 C 0.74698(13) 0.00953(5) 0.30592(11) 0.0167(2) Uani 1 1 d . . . . .
H8A H 0.723607 0.038714 0.243161 0.020 Uiso 1 1 calc R . . . .
H8B H 0.831143 -0.008335 0.311806 0.020 Uiso 1 1 calc R . . . .
C9 C 0.63237(12) -0.06102(5) 0.14726(11) 0.0145(2) Uani 1 1 d . . . . .
H9A H 0.717504 -0.082689 0.176754 0.017 Uiso 1 1 calc R . . . .
H9B H 0.634376 -0.034226 0.086518 0.017 Uiso 1 1 calc R . . . .
C10 C 0.50705(12) -0.09836(5) 0.08024(12) 0.0156(2) Uani 1 1 d . . . . .
H10A H 0.511449 -0.115322 0.006795 0.019 Uiso 1 1 calc R . . . .
H10B H 0.508807 -0.127272 0.138178 0.019 Uiso 1 1 calc R . . . .
C11 C 0.25376(12) -0.09434(5) -0.04972(11) 0.0145(2) Uani 1 1 d . . . . .
C12 C 0.12684(13) -0.06430(5) -0.10749(11) 0.0158(2) Uani 1 1 d . . . . .
C13 C 0.01331(15) 0.02333(7) -0.13822(14) 0.0246(3) Uani 1 1 d . . . . .
H13A H -0.016761 0.022421 -0.228967 0.037 Uiso 1 1 calc GR . . . .
H13B H 0.034253 0.060483 -0.108229 0.037 Uiso 1 1 calc GR . . . .
H13C H -0.059987 0.009323 -0.119557 0.037 Uiso 1 1 calc GR . . . .
C14 C 0.90827(14) 0.15876(5) 0.78313(13) 0.0185(2) Uani 1 1 d . . . . .
H14 H 0.833500 0.135687 0.735599 0.022 Uiso 1 1 calc R . . . .
C15 C 0.91355(15) 0.18445(6) 0.88981(13) 0.0214(2) Uani 1 1 d . . . . .
H15 H 0.843178 0.178192 0.915066 0.026 Uiso 1 1 calc R . . . .
C16 C 0.48972(13) -0.00443(5) 0.22011(12) 0.0165(2) Uani 1 1 d . . . . .
H16A H 0.480274 0.026048 0.163276 0.020 Uiso 1 1 calc R . . . .
H16B H 0.484325 0.010057 0.295343 0.020 Uiso 1 1 calc R . . . .
C17 C 0.37096(13) -0.04459(6) 0.15309(11) 0.0167(2) Uani 1 1 d . . . . .
H17A H 0.377666 -0.074281 0.210999 0.020 Uiso 1 1 calc R . . . .
H17B H 0.281923 -0.026142 0.128650 0.020 Uiso 1 1 calc R . . . .
C18 C 0.25308(14) -0.14840(5) -0.08944(12) 0.0180(2) Uani 1 1 d . . . . .
H18 H 0.336185 -0.168382 -0.055725 0.022 Uiso 1 1 calc R . . . .
C19 C 0.12996(15) -0.17321(6) -0.17898(13) 0.0219(3) Uani 1 1 d . . . . .
H19 H 0.131859 -0.209121 -0.205289 0.026 Uiso 1 1 calc R . . . .
C20 C 0.00579(15) -0.14418(6) -0.22802(13) 0.0232(3) Uani 1 1 d . . . . .
H20 H -0.076906 -0.161130 -0.284533 0.028 Uiso 1 1 calc R . . . .
C21 C 0.00364(14) -0.08961(6) -0.19335(12) 0.0204(2) Uani 1 1 d . . . . .
H21 H -0.080136 -0.070068 -0.227562 0.024 Uiso 1 1 calc R . . . .
C22 C 1.12386(13) 0.14704(5) 0.60332(12) 0.0167(2) Uani 1 1 d . . . . .
H22 H 1.122724 0.129094 0.532424 0.020 Uiso 1 1 calc R . . . .
C23 C 1.23728(13) 0.18197(5) 0.67853(12) 0.0171(2) Uani 1 1 d . . . . .
H23 H 1.311080 0.186309 0.656968 0.020 Uiso 1 1 calc R . . . .
C24 C 1.24033(13) 0.20937(5) 0.78203(12) 0.0178(2) Uani 1 1 d . . . . .
H24 H 1.314899 0.232591 0.829201 0.021 Uiso 1 1 calc R . . . .
F1 F 0.31349(9) 0.10887(4) 0.19099(8) 0.02580(19) Uani 1 1 d . . . . .
F2 F 0.43031(10) 0.18589(4) 0.10780(8) 0.0285(2) Uani 1 1 d . . . . .
O7 O 0.34525(12) 0.04788(4) 0.39930(10) 0.0246(2) Uani 1 1 d . . . . .
F8 F 0.63112(12) 0.25146(5) 0.26984(12) 0.0424(3) Uani 1 1 d . . . . .
O9 O 0.39830(11) 0.10115(4) 0.57203(9) 0.0223(2) Uani 1 1 d . . . . .
C49 C 0.39316(14) 0.09053(6) 0.46428(12) 0.0178(2) Uani 1 1 d . . . . .
C50 C 0.45336(14) 0.13420(5) 0.40969(12) 0.0176(2) Uani 1 1 d . . . . .
C51 C 0.55685(15) 0.16962(6) 0.49232(13) 0.0228(3) Uani 1 1 d . . . . .
H51 H 0.584185 0.166974 0.579767 0.027 Uiso 1 1 calc R . . . .
C52 C 0.62077(17) 0.20884(7) 0.44854(16) 0.0292(3) Uani 1 1 d . . . . .
H52 H 0.691704 0.231248 0.505595 0.035 Uiso 1 1 calc R . . . .
C53 C 0.57623(17) 0.21353(6) 0.31885(16) 0.0271(3) Uani 1 1 d . . . . .
C54 C 0.47274(15) 0.17990(6) 0.23390(13) 0.0209(2) Uani 1 1 d . . . . .
C55 C 0.41269(13) 0.14002(5) 0.27907(12) 0.0177(2) Uani 1 1 d . . . . .
H3 H 0.773(2) -0.0184(10) 0.555(2) 0.059(8) Uiso 1 1 d D . . . .

loop_
_atom_site_aniso_label
_atom_site_aniso_U_11
_atom_site_aniso_U_22
_atom_site_aniso_U_33
_atom_site_aniso_U_23
_atom_site_aniso_U_13
_atom_site_aniso_U_12
O1 0.0187(4) 0.0241(5) 0.0196(4) -0.0089(4) 0.0092(4) -0.0066(4)
O2 0.0155(4) 0.0197(4) 0.0182(4) 0.0026(3) 0.0056(3) 0.0039(3)
O3 0.0215(4) 0.0224(5) 0.0160(4) 0.0036(3) 0.0059(4) -0.0015(4)
N1 0.0134(4) 0.0171(5) 0.0113(4) -0.0006(3) 0.0044(3) -0.0006(3)
N2 0.0118(4) 0.0164(5) 0.0121(4) -0.0012(3) 0.0035(3) 0.0001(3)
C1 0.0279(7) 0.0205(6) 0.0194(6) -0.0037(5) 0.0113(5) -0.0003(5)
C2 0.0226(6) 0.0180(6) 0.0180(5) -0.0027(4) 0.0068(5) -0.0010(5)
C3 0.0169(5) 0.0136(5) 0.0157(5) 0.0006(4) 0.0046(4) 0.0011(4)
C4 0.0163(5) 0.0129(5) 0.0157(5) 0.0005(4) 0.0061(4) 0.0012(4)
C5 0.0158(5) 0.0142(5) 0.0148(5) -0.0005(4) 0.0045(4) -0.0009(4)
C6 0.0190(5) 0.0185(6) 0.0141(5) -0.0023(4) 0.0062(4) -0.0023(4)
C7 0.0155(5) 0.0177(5) 0.0129(5) -0.0013(4) 0.0052(4) -0.0013(4)
C8 0.0162(5) 0.0197(6) 0.0138(5) -0.0016(4) 0.0063(4) -0.0034(4)
C9 0.0130(5) 0.0179(5) 0.0117(4) -0.0013(4) 0.0047(4) 0.0004(4)
C10 0.0133(5) 0.0160(5) 0.0148(5) -0.0006(4) 0.0039(4) 0.0016(4)
C11 0.0134(5) 0.0168(5) 0.0119(4) 0.0014(4) 0.0043(4) -0.0021(4)
C12 0.0143(5) 0.0193(6) 0.0134(5) 0.0022(4) 0.0057(4) -0.0002(4)
C13 0.0221(6) 0.0298(7) 0.0206(6) 0.0066(5) 0.0083(5) 0.0113(5)
C14 0.0181(5) 0.0176(6) 0.0196(5) -0.0012(4) 0.0080(5) -0.0011(4)
C15 0.0245(6) 0.0207(6) 0.0222(6) 0.0002(5) 0.0133(5) 0.0002(5)
C16 0.0146(5) 0.0198(6) 0.0143(5) -0.0026(4) 0.0056(4) 0.0018(4)
C17 0.0136(5) 0.0232(6) 0.0132(5) -0.0016(4) 0.0059(4) 0.0003(4)
C18 0.0187(5) 0.0168(5) 0.0158(5) 0.0010(4) 0.0051(4) -0.0013(4)
C19 0.0248(6) 0.0203(6) 0.0176(5) -0.0019(4) 0.0066(5) -0.0071(5)
C20 0.0198(6) 0.0291(7) 0.0158(5) -0.0002(5) 0.0033(5) -0.0091(5)
C21 0.0145(5) 0.0279(7) 0.0158(5) 0.0034(5) 0.0040(4) -0.0028(5)
C22 0.0184(5) 0.0161(5) 0.0155(5) 0.0004(4) 0.0073(4) -0.0002(4)
C23 0.0154(5) 0.0171(5) 0.0176(5) 0.0029(4) 0.0065(4) 0.0002(4)
C24 0.0155(5) 0.0162(5) 0.0176(5) 0.0007(4) 0.0036(4) -0.0014(4)
F1 0.0267(4) 0.0292(5) 0.0177(4) -0.0027(3) 0.0064(3) -0.0064(3)
F2 0.0351(5) 0.0336(5) 0.0214(4) 0.0061(4) 0.0165(4) 0.0043(4)
O7 0.0341(6) 0.0218(5) 0.0245(5) -0.0025(4) 0.0191(4) -0.0045(4)
F8 0.0441(6) 0.0367(6) 0.0505(6) 0.0107(5) 0.0247(5) -0.0121(5)
O9 0.0278(5) 0.0249(5) 0.0162(4) 0.0015(4) 0.0114(4) 0.0000(4)
C49 0.0184(5) 0.0196(6) 0.0164(5) 0.0027(4) 0.0086(4) 0.0032(4)
C50 0.0187(5) 0.0181(5) 0.0166(5) 0.0016(4) 0.0084(4) 0.0018(4)
C51 0.0235(6) 0.0218(6) 0.0197(6) -0.0003(5) 0.0064(5) -0.0006(5)
C52 0.0275(7) 0.0252(7) 0.0308(7) -0.0014(6) 0.0091(6) -0.0065(6)
C53 0.0284(7) 0.0217(7) 0.0342(8) 0.0046(6) 0.0167(6) -0.0029(5)
C54 0.0243(6) 0.0219(6) 0.0210(6) 0.0038(5) 0.0140(5) 0.0044(5)
C55 0.0181(5) 0.0178(6) 0.0175(5) 0.0005(4) 0.0080(4) 0.0024(4)

loop_
_atom_type_symbol
_atom_type_description
_atom_type_scat_dispersion_real
_atom_type_scat_dispersion_imag
_atom_type_scat_source
C C 0.0033 0.0016 'International Tables Vol C Tables 4.2.6.8 and 6.1.1.4'
H H 0.0000 0.0000 'International Tables Vol C Tables 4.2.6.8 and 6.1.1.4'
F F 0.0171 0.0103 'International Tables Vol C Tables 4.2.6.8 and 6.1.1.4'
N N 0.0061 0.0033 'International Tables Vol C Tables 4.2.6.8 and 6.1.1.4'
O O 0.0106 0.0060 'International Tables Vol C Tables 4.2.6.8 and 6.1.1.4'

loop_
_geom_angle_atom_site_label_1
_geom_angle_atom_site_label_2
_geom_angle_atom_site_label_3
_geom_angle
_geom_angle_site_symmetry_1
_geom_angle_site_symmetry_3
_geom_angle_publ_flag
C5 O1 C6 118.43(10) . . ?
C12 O2 C13 117.81(11) . . ?
C7 O3 H3 111.8(17) . . ?
C8 N1 H1 108.9 . . ?
C8 N1 C9 107.57(9) . . ?
C8 N1 C16 111.84(10) . . ?
C9 N1 H1 109.1 . . ?
C9 N1 C16 110.07(9) . . ?
C16 N1 H1 109.3 . . ?
C10 N2 C17 107.85(9) . . ?
C11 N2 C10 115.53(10) . . ?
C11 N2 C17 115.53(10) . . ?
C2 C1 H1A 119.9 . . ?
C2 C1 C15 120.15(13) . . ?
C15 C1 H1A 119.9 . . ?
C1 C2 H2 119.5 . . ?
C1 C2 C3 121.03(13) . . ?
C3 C2 H2 119.5 . . ?
C2 C3 C24 121.94(12) . . ?
C4 C3 C2 118.49(12) . . ?
C4 C3 C24 119.56(11) . . ?
C3 C4 C5 118.77(11) . . ?
C3 C4 C14 119.47(11) . . ?
C14 C4 C5 121.74(11) . . ?
O1 C5 C4 113.49(11) . . ?
O1 C5 C22 125.68(11) . . ?
C22 C5 C4 120.82(11) . . ?
O1 C6 H6A 110.5 . . ?
O1 C6 H6B 110.5 . . ?
O1 C6 C7 106.14(10) . . ?
H6A C6 H6B 108.7 . . ?
C7 C6 H6A 110.5 . . ?
C7 C6 H6B 110.5 . . ?
O3 C7 C6 108.49(10) . . ?
O3 C7 H7 110.3 . . ?
O3 C7 C8 110.05(11) . . ?
C6 C7 H7 110.3 . . ?
C6 C7 C8 107.26(10) . . ?
C8 C7 H7 110.3 . . ?
N1 C8 C7 114.30(10) . . ?
N1 C8 H8A 108.7 . . ?
N1 C8 H8B 108.7 . . ?
C7 C8 H8A 108.7 . . ?
C7 C8 H8B 108.7 . . ?
H8A C8 H8B 107.6 . . ?
N1 C9 H9A 109.1 . . ?
N1 C9 H9B 109.1 . . ?
N1 C9 C10 112.68(10) . . ?
H9A C9 H9B 107.8 . . ?
C10 C9 H9A 109.1 . . ?
C10 C9 H9B 109.1 . . ?
N2 C10 C9 110.20(10) . . ?
N2 C10 H10A 109.6 . . ?
N2 C10 H10B 109.6 . . ?
C9 C10 H10A 109.6 . . ?
C9 C10 H10B 109.6 . . ?
H10A C10 H10B 108.1 . . ?
C12 C11 N2 118.81(11) . . ?
C18 C11 N2 123.24(11) . . ?
C18 C11 C12 117.78(11) . . ?
O2 C12 C11 115.53(11) . . ?
O2 C12 C21 123.87(12) . . ?
C21 C12 C11 120.58(12) . . ?
O2 C13 H13A 109.5 . . ?
O2 C13 H13B 109.5 . . ?
O2 C13 H13C 109.5 . . ?
H13A C13 H13B 109.5 . . ?
H13A C13 H13C 109.5 . . ?
H13B C13 H13C 109.5 . . ?
C4 C14 H14 119.8 . . ?
C15 C14 C4 120.38(12) . . ?
C15 C14 H14 119.8 . . ?
C1 C15 H15 119.8 . . ?
C14 C15 C1 120.45(13) . . ?
C14 C15 H15 119.8 . . ?
N1 C16 H16A 109.4 . . ?
N1 C16 H16B 109.4 . . ?
N1 C16 C17 111.24(10) . . ?
H16A C16 H16B 108.0 . . ?
C17 C16 H16A 109.4 . . ?
C17 C16 H16B 109.4 . . ?
N2 C17 C16 110.26(10) . . ?
N2 C17 H17A 109.6 . . ?
N2 C17 H17B 109.6 . . ?
C16 C17 H17A 109.6 . . ?
C16 C17 H17B 109.6 . . ?
H17A C17 H17B 108.1 . . ?
C11 C18 H18 119.3 . . ?
C11 C18 C19 121.38(13) . . ?
C19 C18 H18 119.3 . . ?
C18 C19 H19 120.1 . . ?
C20 C19 C18 119.71(13) . . ?
C20 C19 H19 120.1 . . ?
C19 C20 H20 119.8 . . ?
C19 C20 C21 120.33(12) . . ?
C21 C20 H20 119.8 . . ?
C12 C21 C20 120.02(13) . . ?
C12 C21 H21 120.0 . . ?
C20 C21 H21 120.0 . . ?
C5 C22 H22 120.3 . . ?
C5 C22 C23 119.47(12) . . ?
C23 C22 H22 120.3 . . ?
C22 C23 H23 119.3 . . ?
C24 C23 C22 121.33(12) . . ?
C24 C23 H23 119.3 . . ?
C3 C24 H24 120.0 . . ?
C23 C24 C3 120.04(12) . . ?
C23 C24 H24 120.0 . . ?
O7 C49 O9 126.81(13) . . ?
O7 C49 C50 117.48(11) . . ?
O9 C49 C50 115.70(12) . . ?
C51 C50 C49 119.63(12) . . ?
C55 C50 C49 122.98(12) . . ?
C55 C50 C51 117.37(12) . . ?
C50 C51 H51 118.8 . . ?
C52 C51 C50 122.36(13) . . ?
C52 C51 H51 118.8 . . ?
C51 C52 H52 120.9 . . ?
C53 C52 C51 118.24(14) . . ?
C53 C52 H52 120.9 . . ?
F8 C53 C52 121.34(15) . . ?
F8 C53 C54 117.48(14) . . ?
C52 C53 C54 121.18(14) . . ?
F2 C54 C53 119.81(13) . . ?
F2 C54 C55 120.26(13) . . ?
C53 C54 C55 119.94(13) . . ?
F1 C55 C50 122.64(12) . . ?
F1 C55 C54 116.47(12) . . ?
C54 C55 C50 120.88(12) . . ?

loop_
_geom_bond_atom_site_label_1
_geom_bond_atom_site_label_2
_geom_bond_distance
_geom_bond_site_symmetry_2
_geom_bond_publ_flag
O1 C5 1.3649(15) . ?
O1 C6 1.4238(16) . ?
O2 C12 1.3699(16) . ?
O2 C13 1.4324(16) . ?
O3 C7 1.4080(16) . ?
O3 H3 0.889(16) . ?
N1 H1 0.9961 . ?
N1 C8 1.4987(16) . ?
N1 C9 1.5021(16) . ?
N1 C16 1.5025(16) . ?
N2 C10 1.4601(16) . ?
N2 C11 1.4230(15) . ?
N2 C17 1.4726(16) . ?
C1 H1A 0.9300 . ?
C1 C2 1.370(2) . ?
C1 C15 1.409(2) . ?
C2 H2 0.9300 . ?
C2 C3 1.4194(18) . ?
C3 C4 1.4170(17) . ?
C3 C24 1.4207(19) . ?
C4 C5 1.4280(17) . ?
C4 C14 1.4187(18) . ?
C5 C22 1.3747(18) . ?
C6 H6A 0.9700 . ?
C6 H6B 0.9700 . ?
C6 C7 1.5174(18) . ?
C7 H7 0.9800 . ?
C7 C8 1.5240(17) . ?
C8 H8A 0.9700 . ?
C8 H8B 0.9700 . ?
C9 H9A 0.9700 . ?
C9 H9B 0.9700 . ?
C9 C10 1.5139(17) . ?
C10 H10A 0.9700 . ?
C10 H10B 0.9700 . ?
C11 C12 1.4163(17) . ?
C11 C18 1.3947(18) . ?
C12 C21 1.3918(18) . ?
C13 H13A 0.9600 . ?
C13 H13B 0.9600 . ?
C13 H13C 0.9600 . ?
C14 H14 0.9300 . ?
C14 C15 1.3705(19) . ?
C15 H15 0.9300 . ?
C16 H16A 0.9700 . ?
C16 H16B 0.9700 . ?
C16 C17 1.5128(18) . ?
C17 H17A 0.9700 . ?
C17 H17B 0.9700 . ?
C18 H18 0.9300 . ?
C18 C19 1.3996(18) . ?
C19 H19 0.9300 . ?
C19 C20 1.379(2) . ?
C20 H20 0.9300 . ?
C20 C21 1.392(2) . ?
C21 H21 0.9300 . ?
C22 H22 0.9300 . ?
C22 C23 1.4181(18) . ?
C23 H23 0.9300 . ?
C23 C24 1.3662(19) . ?
C24 H24 0.9300 . ?
F1 C55 1.3355(15) . ?
F2 C54 1.3406(16) . ?
O7 C49 1.2532(17) . ?
F8 C53 1.3475(17) . ?
O9 C49 1.2593(16) . ?
C49 C50 1.5186(19) . ?
C50 C51 1.3944(19) . ?
C50 C55 1.3933(18) . ?
C51 H51 0.9300 . ?
C51 C52 1.394(2) . ?
C52 H52 0.9300 . ?
C52 C53 1.374(2) . ?
C53 C54 1.378(2) . ?
C54 C55 1.3878(19) . ?

loop_
_geom_torsion_atom_site_label_1
_geom_torsion_atom_site_label_2
_geom_torsion_atom_site_label_3
_geom_torsion_atom_site_label_4
_geom_torsion
_geom_torsion_site_symmetry_1
_geom_torsion_site_symmetry_2
_geom_torsion_site_symmetry_3
_geom_torsion_site_symmetry_4
_geom_torsion_publ_flag
O1 C5 C22 C23 -179.09(12) . . . . ?
O1 C6 C7 O3 -68.04(13) . . . . ?
O1 C6 C7 C8 173.12(10) . . . . ?
O2 C12 C21 C20 175.00(12) . . . . ?
O3 C7 C8 N1 68.79(13) . . . . ?
N1 C9 C10 N2 56.96(13) . . . . ?
N1 C16 C17 N2 -59.12(13) . . . . ?
N2 C11 C12 O2 2.19(16) . . . . ?
N2 C11 C12 C21 -179.47(11) . . . . ?
N2 C11 C18 C19 -178.24(12) . . . . ?
C1 C2 C3 C4 1.6(2) . . . . ?
C1 C2 C3 C24 -177.42(13) . . . . ?
C2 C1 C15 C14 -0.8(2) . . . . ?
C2 C3 C4 C5 -179.76(12) . . . . ?
C2 C3 C4 C14 -1.25(18) . . . . ?
C2 C3 C24 C23 178.72(12) . . . . ?
C3 C4 C5 O1 -179.98(11) . . . . ?
C3 C4 C5 C22 0.91(18) . . . . ?
C3 C4 C14 C15 -0.09(19) . . . . ?
C4 C3 C24 C23 -0.28(18) . . . . ?
C4 C5 C22 C23 -0.10(18) . . . . ?
C4 C14 C15 C1 1.1(2) . . . . ?
C5 O1 C6 C7 163.76(11) . . . . ?
C5 C4 C14 C15 178.37(12) . . . . ?
C5 C22 C23 C24 -0.95(19) . . . . ?
C6 O1 C5 C4 177.26(11) . . . . ?
C6 O1 C5 C22 -3.69(19) . . . . ?
C6 C7 C8 N1 -173.38(10) . . . . ?
C8 N1 C9 C10 -172.36(10) . . . . ?
C8 N1 C16 C17 170.54(10) . . . . ?
C9 N1 C8 C7 -168.05(10) . . . . ?
C9 N1 C16 C17 51.03(13) . . . . ?
C10 N2 C11 C12 -171.88(11) . . . . ?
C10 N2 C11 C18 3.39(17) . . . . ?
C10 N2 C17 C16 64.02(13) . . . . ?
C11 N2 C10 C9 166.68(10) . . . . ?
C11 N2 C17 C16 -165.02(10) . . . . ?
C11 C12 C21 C20 -3.19(19) . . . . ?
C11 C18 C19 C20 -1.0(2) . . . . ?
C12 C11 C18 C19 -2.92(19) . . . . ?
C13 O2 C12 C11 175.57(11) . . . . ?
C13 O2 C12 C21 -2.71(18) . . . . ?
C14 C4 C5 O1 1.55(17) . . . . ?
C14 C4 C5 C22 -177.56(12) . . . . ?
C15 C1 C2 C3 -0.6(2) . . . . ?
C16 N1 C8 C7 70.97(13) . . . . ?
C16 N1 C9 C10 -50.28(13) . . . . ?
C17 N2 C10 C9 -62.36(13) . . . . ?
C17 N2 C11 C12 60.92(15) . . . . ?
C17 N2 C11 C18 -123.81(13) . . . . ?
C18 C11 C12 O2 -173.33(11) . . . . ?
C18 C11 C12 C21 5.00(18) . . . . ?
C18 C19 C20 C21 2.9(2) . . . . ?
C19 C20 C21 C12 -0.9(2) . . . . ?
C22 C23 C24 C3 1.13(19) . . . . ?
C24 C3 C4 C5 -0.72(18) . . . . ?
C24 C3 C4 C14 177.79(12) . . . . ?
F2 C54 C55 F1 0.34(19) . . . . ?
F2 C54 C55 C50 -178.45(12) . . . . ?
O7 C49 C50 C51 -153.05(13) . . . . ?
O7 C49 C50 C55 25.18(19) . . . . ?
F8 C53 C54 F2 -0.2(2) . . . . ?
F8 C53 C54 C55 179.86(13) . . . . ?
O9 C49 C50 C51 26.26(18) . . . . ?
O9 C49 C50 C55 -155.51(13) . . . . ?
C49 C50 C51 C52 176.99(14) . . . . ?
C49 C50 C55 F1 2.6(2) . . . . ?
C49 C50 C55 C54 -178.73(12) . . . . ?
C50 C51 C52 C53 2.1(2) . . . . ?
C51 C50 C55 F1 -179.18(12) . . . . ?
C51 C50 C55 C54 -0.46(19) . . . . ?
C51 C52 C53 F8 178.39(15) . . . . ?
C51 C52 C53 C54 -1.0(2) . . . . ?
C52 C53 C54 F2 179.21(14) . . . . ?
C52 C53 C54 C55 -0.7(2) . . . . ?
C53 C54 C55 F1 -179.73(13) . . . . ?
C53 C54 C55 C50 1.5(2) . . . . ?
C55 C50 C51 C52 -1.3(2) . . . . ?
